data_7035322
loop_
_publ_author_name
'Heinl, Sebastian'
'Bal\'azs, G\'abor'
'Bodensteiner, Michael'
'Scheer, Manfred'

_publ_section_title
;
 Synthesis and characterization of manganese triple-decker complexes.
;
_journal_issue 5
_journal_name_full 'Dalton transactions (Cambridge, England : 2003)'
_journal_page_first 1962
_journal_page_last 1966
_journal_paper_doi 10.1039/c5dt01750e
_journal_volume 45
_journal_year 2016
_chemical_formula_moiety 'C110 H130 Mn2 P4.7, 6 (C7 H8)'
_chemical_formula_sum 'C152 H178 Mn2 P4.7'
_chemical_formula_weight 2260.37
_space_group_crystal_system monoclinic
_space_group_IT_number 11
_space_group_name_Hall '-P 2yb'
_space_group_name_H-M_alt 'P 1 21/m 1'
_symmetry_space_group_name_Hall '-P 2yb'
_symmetry_space_group_name_H-M 'P 1 21/m 1'
_atom_sites_solution_hydrogens geom
_audit_creation_date 2015-01-30
_audit_creation_method
;
Olex2 1.2-beta
(compiled 2015.01.26 svn.r3150 for OlexSys, GUI svn.r4998)
;
_audit_update_record
;
2015-02-09 deposited with the CCDC.
2015-06-04 downloaded from the CCDC.
;
_cell_angle_alpha 90
_cell_angle_beta 110.9973(10)
_cell_angle_gamma 90
_cell_formula_units_Z 2
_cell_length_a 17.11800(15)
_cell_length_b 23.57334(16)
_cell_length_c 17.22285(14)
_cell_measurement_reflns_used 29963
_cell_measurement_temperature 123(1)
_cell_measurement_theta_max 73.56
_cell_measurement_theta_min 3.29
_cell_volume 6488.42(10)
_computing_cell_refinement 'CrysAlisPro 1.171.38.23t (Agilent, 2014)'
_computing_data_collection 'CrysAlisPro 1.171.38.23t (Agilent, 2014)'
_computing_data_reduction 'CrysAlisPro 1.171.38.23t (Agilent, 2014)'
_computing_molecular_graphics 'Olex2 (Dolomanov et al., 2009)'
_computing_publication_material 'Olex2 (Dolomanov et al., 2009)'
_computing_structure_refinement 'ShelXL (Sheldrick, 2008)'
_diffrn_ambient_temperature 123.0(2)
_diffrn_measured_fraction_theta_full 1.000
_diffrn_measured_fraction_theta_max 0.986
_diffrn_measurement_device_type 'SuperNova, Single source at offset, Atlas'
_diffrn_radiation_type CuK\a
_diffrn_radiation_wavelength 1.54184
_diffrn_reflns_av_R_equivalents 0.0378
_diffrn_reflns_av_unetI/netI 0.0229
_diffrn_reflns_laue_measured_fraction_full 1.000
_diffrn_reflns_laue_measured_fraction_max 0.986
_diffrn_reflns_limit_h_max 21
_diffrn_reflns_limit_h_min -20
_diffrn_reflns_limit_k_max 23
_diffrn_reflns_limit_k_min -29
_diffrn_reflns_limit_l_max 21
_diffrn_reflns_limit_l_min -21
_diffrn_reflns_number 61294
_diffrn_reflns_point_group_measured_fraction_full 1.000
_diffrn_reflns_point_group_measured_fraction_max 0.986
_diffrn_reflns_theta_full 66.500
_diffrn_reflns_theta_max 73.611
_diffrn_reflns_theta_min 3.327
_exptl_absorpt_coefficient_mu 2.503
_exptl_absorpt_correction_T_max 0.742
_exptl_absorpt_correction_T_min 0.471
_exptl_absorpt_correction_type gaussian
_exptl_absorpt_process_details
;
CrysAlisPro 1.171.38.23t (Agilent, 2014)
Numerical absorption correction based on gaussian integration over
            a multifaceted crystal model
Empirical absorption correction using spherical harmonics,
 implemented in SCALE3 ABSPACK scaling algorithm.
;
_exptl_crystal_colour brown
_exptl_crystal_colour_primary brown
_exptl_crystal_density_diffrn 1.157
_exptl_crystal_description block
_exptl_crystal_F_000 2421
_exptl_crystal_size_max 0.337
_exptl_crystal_size_mid 0.155
_exptl_crystal_size_min 0.116
_refine_diff_density_max 1.238
_refine_diff_density_min -1.303
_refine_diff_density_rms 0.072
_refine_ls_extinction_method none
_refine_ls_goodness_of_fit_ref 1.033
_refine_ls_hydrogen_treatment constr
_refine_ls_matrix_type full
_refine_ls_number_parameters 664
_refine_ls_number_reflns 13251
_refine_ls_number_restraints 162
_refine_ls_restrained_S_all 1.030
_refine_ls_R_factor_all 0.0652
_refine_ls_R_factor_gt 0.0622
_refine_ls_shift/su_max 0.001
_refine_ls_shift/su_mean 0.000
_refine_ls_structure_factor_coef Fsqd
_refine_ls_weighting_details 'w=1/[\s^2^(Fo^2^)+(0.1237P)^2^+3.9321P] where P=(Fo^2^+2Fc^2^)/3'
_refine_ls_weighting_scheme calc
_refine_ls_wR_factor_gt 0.1802
_refine_ls_wR_factor_ref 0.1840
_reflns_Friedel_coverage 0.000
_reflns_number_gt 12310
_reflns_number_total 13251
_reflns_threshold_expression 'I > 2\s(I)'
_cod_data_source_file c5dt01750e2.cif
_cod_data_source_block sh398_sq_mb
_cod_depositor_comments 'Adding full bibliography for 7035321--7035322.cif.'
_cod_original_cell_volume 6488.41(10)
_cod_database_code 7035322
_shelxl_version_number 2014/6
_shelx_space_group_comment
;
The symmetry employed for this shelxl refinement is uniquely defined
by the following loop, which should always be used as a source of
symmetry information in preference to the above space-group names.
They are only intended as comments.
;
_olex2_refinement_description
;
1. Fixed Uiso
 At 1.2 times of:
  All C(H) groups, All C(H,H) groups, All C(H,H,H,H) groups, All C(H,H,H,H,H,
  H) groups
 At 1.5 times of:
  All C(H,H,H) groups
2. Uiso/Uaniso restraints and constraints
C42 \\sim C43A \\sim C43B: within 2A with sigma of 0.02 and sigma for terminal
atoms of 0.02
C52 \\sim C53A \\sim C53B \\sim C53C \\sim C54A \\sim C54B \\sim C54C \\sim
C55A \\sim C55B \\sim C55C: within 2A with sigma of 0.03 and sigma for terminal
atoms of 0.03
3. Others
 Fixed Sof: P3(0.35) P4(0.35) P5(0.35) P8(0.15) P7(0.15) H32A(0.7) H32B(0.7)
 H32C(0.3) H32D(0.3) C33A(0.7) H33A(0.7) H33B(0.7) C33B(0.3) H33C(0.3)
 H33D(0.3) C34A(0.7) H34A(0.7) H34B(0.7) C34B(0.3) H34C(0.3) H34D(0.3)
 C35A(0.7) H35A(0.7) H35B(0.7) H35C(0.7) C35B(0.3) H35D(0.3) H35E(0.3)
 H35F(0.3) H42A(0.62) H42B(0.62) H42C(0.38) H42D(0.38) C43A(0.62) H43A(0.62)
 H43B(0.62) C43B(0.38) H43C(0.38) H43D(0.38) C44A(0.62) H44A(0.62) H44B(0.62)
 C44B(0.38) H44C(0.38) H44D(0.38) C45A(0.62) H45A(0.62) H45B(0.62) H45C(0.62)
 C45B(0.38) H45D(0.38) H45E(0.38) H45F(0.38) H52A(0.43) H52B(0.43) H52E(0.25)
 H52F(0.25) H52C(0.32) H52D(0.32) C53A(0.43) H53A(0.43) H53B(0.43) C53B(0.32)
 H53C(0.32) H53D(0.32) C53C(0.25) H53E(0.25) H53F(0.25) C54A(0.43) H54A(0.43)
 H54B(0.43) C54B(0.32) H54C(0.32) H54D(0.32) C54C(0.25) H54E(0.25) H54F(0.25)
 C55A(0.43) H55A(0.43) H55B(0.43) H55C(0.43) C55B(0.32) H55D(0.32) H55E(0.32)
 H55F(0.32) C55C(0.25) H55G(0.25) H55H(0.25) H55I(0.25)
4.a Secondary CH2 refined with riding coordinates:
 C12(H12A,H12B), C13(H13A,H13B), C14(H14A,H14B), C22(H22A,H22B), C23(H23A,
 H23B), C24(H24A,H24B), C32(H32A,H32B), C32(H32C,H32D), C33A(H33A,H33B),
 C33B(H33C,H33D), C34A(H34A,H34B), C34B(H34C,H34D), C42(H42A,H42B), C42(H42C,
 H42D), C43A(H43A,H43B), C43B(H43C,H43D), C44A(H44A,H44B), C44B(H44C,H44D),
 C52(H52A,H52B), C52(H52E,H52F), C52(H52C,H52D), C53A(H53A,H53B), C53B(H53C,
 H53D), C53C(H53E,H53F), C54A(H54A,H54B), C54B(H54C,H54D), C54C(H54E,H54F)
4.b Aromatic/amide H refined with riding coordinates:
 C7(H7), C8(H8), C10(H10), C11(H11), C17(H17), C18(H18), C20(H20), C21(H21),
 C27(H27), C28(H28), C30(H30), C31(H31), C37(H37), C38(H38), C40(H40), C41(H41),
  C47(H47), C48(H48), C50(H50), C51(H51)
4.c Idealised Me refined as rotating group:
 C15(H15A,H15B,H15C), C25(H25A,H25B,H25C), C35A(H35A,H35B,H35C), C35B(H35D,
 H35E,H35F), C45A(H45A,H45B,H45C), C45B(H45D,H45E,H45F), C55A(H55A,H55B,H55C),
 C55B(H55D,H55E,H55F), C55C(H55G,H55H,H55I)
;
_olex2_exptl_crystal_mounting_method 'CryoLoop with inert mineral oil'
_olex2_submission_original_sample_id sh398
_olex2_submission_special_instructions 'No special instructions were received'

loop_
_space_group_symop_operation_xyz
'x, y, z'
'-x, y+1/2, -z'
'-x, -y, -z'
'x, -y-1/2, z'

loop_
_atom_site_label
_atom_site_type_symbol
_atom_site_fract_x
_atom_site_fract_y
_atom_site_fract_z
_atom_site_U_iso_or_equiv
_atom_site_adp_type
_atom_site_occupancy
_atom_site_site_symmetry_order
_atom_site_calc_flag
_atom_site_refinement_flags_posn
_atom_site_refinement_flags_adp
_atom_site_refinement_flags_occupancy
_atom_site_disorder_assembly
_atom_site_disorder_group
Mn1 Mn 0.51780(2) 0.30929(2) 0.49123(2) 0.02437(11) Uani 1 1 d . . . . .
P1 P 0.43839(6) 0.2500 0.38369(5) 0.0366(2) Uani 1 2 d S T P A .
P2 P 0.41094(6) 0.2500 0.49615(8) 0.0488(3) Uani 1 2 d S T P A .
P3 P 0.53679(11) 0.2500 0.60467(8) 0.0316(3) Uani 0.7 2 d S T P A 1
P4 P 0.63344(9) 0.2500 0.55168(11) 0.0339(3) Uani 0.7 2 d S T P A 1
P5 P 0.56917(8) 0.2500 0.41178(8) 0.0340(3) Uani 0.7 2 d S T P A 1
P8 P 0.5816(3) 0.2500 0.6036(2) 0.0417(8) Uani 0.3 2 d S T P A 2
P7 P 0.6325(2) 0.2500 0.5078(4) 0.0455(9) Uani 0.3 2 d S T P A 2
C1 C 0.43745(12) 0.38245(8) 0.48527(12) 0.0243(4) Uani 1 1 d . . . . .
C2 C 0.50640(12) 0.38293(9) 0.56339(12) 0.0245(4) Uani 1 1 d . . . . .
C3 C 0.58281(12) 0.38782(8) 0.54670(12) 0.0238(4) Uani 1 1 d . . . . .
C4 C 0.56076(12) 0.38978(8) 0.45798(12) 0.0239(4) Uani 1 1 d . . . . .
C5 C 0.47135(12) 0.38640(8) 0.41984(12) 0.0242(4) Uani 1 1 d . . . . .
C6 C 0.34793(13) 0.38667(9) 0.47460(13) 0.0267(4) Uani 1 1 d . . . . .
C7 C 0.28450(14) 0.35541(10) 0.41567(14) 0.0334(5) Uani 1 1 d . . . . .
H7 H 0.2986 0.3281 0.3823 0.040 Uiso 1 1 calc R . . . .
C8 C 0.20077(14) 0.36399(11) 0.40551(15) 0.0367(5) Uani 1 1 d . . . . .
H8 H 0.1589 0.3418 0.3659 0.044 Uiso 1 1 calc R . . . .
C9 C 0.17726(14) 0.40386(11) 0.45146(15) 0.0349(5) Uani 1 1 d . . . . .
C10 C 0.24022(14) 0.43597(10) 0.50892(15) 0.0338(5) Uani 1 1 d . . . . .
H10 H 0.2255 0.4643 0.5405 0.041 Uiso 1 1 calc R . . . .
C11 C 0.32389(14) 0.42717(9) 0.52073(14) 0.0300(4) Uani 1 1 d . . . . .
H11 H 0.3655 0.4491 0.5610 0.036 Uiso 1 1 calc R . . . .
C12 C 0.08643(15) 0.41301(13) 0.44066(18) 0.0437(6) Uani 1 1 d . . . . .
H12A H 0.0513 0.3861 0.3984 0.052 Uiso 1 1 calc R . . . .
H12B H 0.0698 0.4519 0.4196 0.052 Uiso 1 1 calc R . . . .
C13 C 0.06943(15) 0.40492(13) 0.52143(19) 0.0465(6) Uani 1 1 d . . . . .
H13A H 0.0898 0.3670 0.5447 0.056 Uiso 1 1 calc R . . . .
H13B H 0.1013 0.4337 0.5624 0.056 Uiso 1 1 calc R . . . .
C14 C -0.02321(17) 0.41007(17) 0.5087(2) 0.0604(9) Uani 1 1 d . . . . .
H14A H -0.0436 0.4479 0.4854 0.072 Uiso 1 1 calc R . . . .
H14B H -0.0551 0.3812 0.4679 0.072 Uiso 1 1 calc R . . . .
C15 C -0.0395(2) 0.4021(2) 0.5890(3) 0.0810(12) Uani 1 1 d . . . . .
H15A H -0.0994 0.4063 0.5781 0.122 Uiso 1 1 calc GR . . . .
H15B H -0.0083 0.4308 0.6296 0.122 Uiso 1 1 calc GR . . . .
H15C H -0.0211 0.3642 0.6114 0.122 Uiso 1 1 calc GR . . . .
C16 C 0.49902(13) 0.38675(9) 0.64663(13) 0.0269(4) Uani 1 1 d . . . . .
C17 C 0.44691(15) 0.35106(11) 0.67091(14) 0.0362(5) Uani 1 1 d . . . . .
H17 H 0.4185 0.3208 0.6355 0.043 Uiso 1 1 calc R . . . .
C18 C 0.43609(16) 0.35929(12) 0.74647(15) 0.0415(6) Uani 1 1 d . . . . .
H18 H 0.4011 0.3341 0.7622 0.050 Uiso 1 1 calc R . . . .
C19 C 0.47506(16) 0.40329(11) 0.79904(14) 0.0366(5) Uani 1 1 d . . . . .
C20 C 0.52736(15) 0.43889(10) 0.77479(14) 0.0340(5) Uani 1 1 d . . . . .
H20 H 0.5553 0.4693 0.8100 0.041 Uiso 1 1 calc R . . . .
C21 C 0.53908(13) 0.43057(9) 0.69996(13) 0.0287(4) Uani 1 1 d . . . . .
H21 H 0.5752 0.4553 0.6849 0.034 Uiso 1 1 calc R . . . .
C22 C 0.4614(2) 0.41274(14) 0.87998(17) 0.0491(7) Uani 1 1 d . . . . .
H22A H 0.4193 0.3852 0.8839 0.059 Uiso 1 1 calc R . . . .
H22B H 0.4383 0.4513 0.8797 0.059 Uiso 1 1 calc R . . . .
C23 C 0.5403(2) 0.40658(15) 0.95588(16) 0.0552(8) Uani 1 1 d . . . . .
H23A H 0.5802 0.4368 0.9550 0.066 Uiso 1 1 calc R . . . .
H23B H 0.5666 0.3696 0.9533 0.066 Uiso 1 1 calc R . . . .
C24 C 0.5244(3) 0.41019(18) 1.03733(19) 0.0723(11) Uani 1 1 d . . . . .
H24A H 0.4980 0.4471 1.0400 0.087 Uiso 1 1 calc R . . . .
H24B H 0.4847 0.3799 1.0384 0.087 Uiso 1 1 calc R . . . .
C25 C 0.6038(4) 0.4042(2) 1.1129(2) 0.1014(18) Uani 1 1 d . . . . .
H25A H 0.6315 0.3684 1.1094 0.152 Uiso 1 1 calc GR . . . .
H25B H 0.5899 0.4043 1.1633 0.152 Uiso 1 1 calc GR . . . .
H25C H 0.6414 0.4359 1.1147 0.152 Uiso 1 1 calc GR . . . .
C26 C 0.66691(12) 0.39745(9) 0.60973(12) 0.0253(4) Uani 1 1 d . . . . .
C27 C 0.69925(14) 0.36534(10) 0.68220(13) 0.0308(4) Uani 1 1 d . . . . .
H27 H 0.6672 0.3350 0.6915 0.037 Uiso 1 1 calc R . . . .
C28 C 0.77771(15) 0.37704(11) 0.74118(15) 0.0365(5) Uani 1 1 d . . . . .
H28 H 0.7983 0.3545 0.7900 0.044 Uiso 1 1 calc R . . . .
C29 C 0.82662(14) 0.42126(11) 0.72998(15) 0.0367(5) Uani 1 1 d . . . . .
C30 C 0.79282(14) 0.45487(10) 0.65916(14) 0.0345(5) Uani 1 1 d . . . . .
H30 H 0.8237 0.4865 0.6515 0.041 Uiso 1 1 calc R . . . .
C31 C 0.71473(13) 0.44309(10) 0.59941(13) 0.0295(4) Uani 1 1 d . . . . .
H31 H 0.6937 0.4662 0.5512 0.035 Uiso 1 1 calc R . . . .
C32 C 0.91363(17) 0.43240(15) 0.79156(18) 0.0514(7) Uani 1 1 d . . . . .
H32A H 0.9491 0.4470 0.7615 0.062 Uiso 0.7 1 calc R . . B 1
H32B H 0.9383 0.3963 0.8186 0.062 Uiso 0.7 1 calc R . . B 1
H32C H 0.9529 0.4096 0.7740 0.062 Uiso 0.3 1 calc R . . C 2
H32D H 0.9266 0.4728 0.7859 0.062 Uiso 0.3 1 calc R . . C 2
C33A C 0.9137(3) 0.47692(19) 0.8610(3) 0.0546(10) Uani 0.7 1 d . . . D 1
H33A H 0.9724 0.4872 0.8937 0.066 Uiso 0.7 1 calc R . . D 1
H33B H 0.8849 0.5118 0.8331 0.066 Uiso 0.7 1 calc R . . D 1
C33B C 0.9325(5) 0.4216(5) 0.8783(6) 0.047(2) Uani 0.3 1 d . . . D 2
H33C H 0.9151 0.3823 0.8845 0.057 Uiso 0.3 1 calc R . . D 2
H33D H 0.8984 0.4475 0.8985 0.057 Uiso 0.3 1 calc R . . D 2
C34A C 0.8724(3) 0.4570(2) 0.9203(3) 0.0569(11) Uani 0.7 1 d . . . D 1
H34A H 0.8679 0.4895 0.9548 0.068 Uiso 0.7 1 calc R . . D 1
H34B H 0.8150 0.4441 0.8876 0.068 Uiso 0.7 1 calc R . . D 1
C34B C 1.0237(6) 0.4286(5) 0.9336(7) 0.056(2) Uani 0.3 1 d . . . D 2
H34C H 1.0579 0.4014 0.9158 0.067 Uiso 0.3 1 calc R . . D 2
H34D H 1.0422 0.4673 0.9261 0.067 Uiso 0.3 1 calc R . . D 2
C35A C 0.9184(4) 0.4095(3) 0.9768(3) 0.0725(14) Uani 0.7 1 d . . . D 1
H35A H 0.9184 0.3758 0.9434 0.109 Uiso 0.7 1 calc GR . . D 1
H35B H 0.8904 0.4007 1.0160 0.109 Uiso 0.7 1 calc GR . . D 1
H35C H 0.9761 0.4212 1.0076 0.109 Uiso 0.7 1 calc GR . . D 1
C35B C 1.0391(8) 0.4193(6) 1.0249(7) 0.065(3) Uani 0.3 1 d . . . D 2
H35D H 1.0245 0.3802 1.0335 0.098 Uiso 0.3 1 calc GR . . D 2
H35E H 1.0046 0.4456 1.0428 0.098 Uiso 0.3 1 calc GR . . D 2
H35F H 1.0983 0.4260 1.0576 0.098 Uiso 0.3 1 calc GR . . D 2
C36 C 0.61931(12) 0.40280(9) 0.41438(12) 0.0248(4) Uani 1 1 d . . . . .
C37 C 0.69493(13) 0.37382(10) 0.43029(13) 0.0296(4) Uani 1 1 d . . . . .
H37 H 0.7085 0.3425 0.4675 0.035 Uiso 1 1 calc R . . . .
C38 C 0.75038(14) 0.39055(11) 0.39208(16) 0.0357(5) Uani 1 1 d . . . . .
H38 H 0.8010 0.3701 0.4031 0.043 Uiso 1 1 calc R . . . .
C39 C 0.73304(15) 0.43676(10) 0.33795(15) 0.0349(5) Uani 1 1 d . . . . .
C40 C 0.65759(14) 0.46512(10) 0.32173(13) 0.0302(4) Uani 1 1 d . . . . .
H40 H 0.6441 0.4964 0.2845 0.036 Uiso 1 1 calc R . . . .
C41 C 0.60161(13) 0.44837(9) 0.35930(12) 0.0267(4) Uani 1 1 d . . . . .
H41 H 0.5504 0.4684 0.3472 0.032 Uiso 1 1 calc R . . . .
C42 C 0.79451(19) 0.45701(13) 0.2987(2) 0.0522(7) Uani 1 1 d . U . . .
H42A H 0.7630 0.4803 0.2496 0.063 Uiso 0.62 1 calc R . . E 1
H42B H 0.8349 0.4826 0.3391 0.063 Uiso 0.62 1 calc R . . E 1
H42C H 0.8472 0.4695 0.3425 0.063 Uiso 0.38 1 calc R . . F 2
H42D H 0.7707 0.4895 0.2613 0.063 Uiso 0.38 1 calc R . . F 2
C43A C 0.8425(4) 0.4151(3) 0.2720(4) 0.0442(13) Uani 0.62 1 d . U . G 1
H43A H 0.8030 0.3898 0.2305 0.053 Uiso 0.62 1 calc R . . G 1
H43B H 0.8747 0.3916 0.3206 0.053 Uiso 0.62 1 calc R . . G 1
C43B C 0.8133(6) 0.4035(5) 0.2452(7) 0.043(2) Uani 0.38 1 d . U . G 2
H43C H 0.8539 0.3774 0.2845 0.051 Uiso 0.38 1 calc R . . G 2
H43D H 0.7606 0.3821 0.2184 0.051 Uiso 0.38 1 calc R . . G 2
C44A C 0.9024(4) 0.4398(3) 0.2348(4) 0.0613(16) Uani 0.62 1 d . . . G 1
H44A H 0.9416 0.4654 0.2761 0.074 Uiso 0.62 1 calc R . . G 1
H44B H 0.8701 0.4631 0.1860 0.074 Uiso 0.62 1 calc R . . G 1
C44B C 0.8477(6) 0.4212(4) 0.1781(6) 0.061(2) Uani 0.38 1 d . . . G 2
H44C H 0.8644 0.3868 0.1549 0.074 Uiso 0.38 1 calc R . . G 2
H44D H 0.8027 0.4402 0.1323 0.074 Uiso 0.38 1 calc R . . G 2
C45A C 0.9528(4) 0.3964(4) 0.2076(4) 0.083(2) Uani 0.62 1 d . . . G 1
H45A H 0.9146 0.3701 0.1677 0.124 Uiso 0.62 1 calc GR . . G 1
H45B H 0.9888 0.3752 0.2562 0.124 Uiso 0.62 1 calc GR . . G 1
H45C H 0.9875 0.4158 0.1813 0.124 Uiso 0.62 1 calc GR . . G 1
C45B C 0.9194(6) 0.4593(6) 0.2089(7) 0.073(3) Uani 0.38 1 d . . . G 2
H45D H 0.9430 0.4653 0.1654 0.110 Uiso 0.38 1 calc GR . . G 2
H45E H 0.9620 0.4425 0.2579 0.110 Uiso 0.38 1 calc GR . . G 2
H45F H 0.9014 0.4958 0.2241 0.110 Uiso 0.38 1 calc GR . . G 2
C46 C 0.42324(13) 0.39517(9) 0.33005(13) 0.0261(4) Uani 1 1 d . . . . .
C47 C 0.35798(14) 0.43460(10) 0.30523(14) 0.0317(4) Uani 1 1 d . . . . .
H47 H 0.3402 0.4520 0.3458 0.038 Uiso 1 1 calc R . . . .
C48 C 0.31888(15) 0.44855(11) 0.22192(16) 0.0392(5) Uani 1 1 d . . . . .
H48 H 0.2746 0.4754 0.2063 0.047 Uiso 1 1 calc R . . . .
C49 C 0.34331(16) 0.42394(12) 0.16086(15) 0.0411(6) Uani 1 1 d . . . . .
C50 C 0.40686(16) 0.38341(11) 0.18531(14) 0.0387(5) Uani 1 1 d . . . . .
H50 H 0.4235 0.3653 0.1444 0.046 Uiso 1 1 calc R . . . .
C51 C 0.44617(14) 0.36908(10) 0.26840(13) 0.0304(4) Uani 1 1 d . . . . .
H51 H 0.4891 0.3412 0.2836 0.036 Uiso 1 1 calc R . . . .
C52 C 0.3041(2) 0.44198(16) 0.07040(17) 0.0601(8) Uani 1 1 d . U . . .
H52A H 0.3453 0.4387 0.0424 0.072 Uiso 0.43 1 calc R . . H 1
H52B H 0.2849 0.4818 0.0666 0.072 Uiso 0.43 1 calc R . . H 1
H52E H 0.3405 0.4714 0.0600 0.072 Uiso 0.25 1 calc R . . I 3
H52F H 0.2497 0.4602 0.0628 0.072 Uiso 0.25 1 calc R . . I 3
H52C H 0.2639 0.4725 0.0690 0.072 Uiso 0.32 1 calc R . . J 2
H52D H 0.3495 0.4601 0.0563 0.072 Uiso 0.32 1 calc R . . J 2
C53A C 0.2260(5) 0.4002(3) 0.0275(4) 0.0468(16) Uani 0.43 1 d . U . K 1
H53A H 0.2456 0.3604 0.0315 0.056 Uiso 0.43 1 calc R . . K 1
H53B H 0.1853 0.4033 0.0562 0.056 Uiso 0.43 1 calc R . . K 1
C53B C 0.2654(10) 0.4085(6) 0.0087(9) 0.056(4) Uani 0.32 1 d . U . K 2
H53C H 0.2137 0.3946 0.0155 0.067 Uiso 0.32 1 calc R . . K 2
H53D H 0.3015 0.3752 0.0113 0.067 Uiso 0.32 1 calc R . . K 2
C53C C 0.2877(11) 0.3929(8) -0.0012(10) 0.047(3) Uani 0.25 1 d . U . K 3
H53E H 0.2698 0.4106 -0.0570 0.056 Uiso 0.25 1 calc R . . K 3
H53F H 0.3399 0.3714 0.0078 0.056 Uiso 0.25 1 calc R . . K 3
C54A C 0.1841(6) 0.4176(3) -0.0650(4) 0.0596(19) Uani 0.43 1 d . U . K 1
H54A H 0.1581 0.4555 -0.0674 0.072 Uiso 0.43 1 calc R . . K 1
H54B H 0.2281 0.4214 -0.0894 0.072 Uiso 0.43 1 calc R . . K 1
C54B C 0.2408(7) 0.4370(5) -0.0816(6) 0.061(2) Uani 0.32 1 d . U . K 2
H54C H 0.1964 0.4656 -0.0886 0.073 Uiso 0.32 1 calc R . . K 2
H54D H 0.2903 0.4571 -0.0851 0.073 Uiso 0.32 1 calc R . . K 2
C54C C 0.2205(8) 0.3537(5) 0.0044(8) 0.052(3) Uani 0.25 1 d . U . K 3
H54E H 0.2113 0.3235 -0.0379 0.062 Uiso 0.25 1 calc R . . K 3
H54F H 0.2410 0.3352 0.0597 0.062 Uiso 0.25 1 calc R . . K 3
C55A C 0.1246(8) 0.3811(6) -0.1128(8) 0.107(4) Uani 0.43 1 d . U . K 1
H55A H 0.1188 0.3854 -0.1712 0.160 Uiso 0.43 1 calc GR . . K 1
H55B H 0.0710 0.3895 -0.1067 0.160 Uiso 0.43 1 calc GR . . K 1
H55C H 0.1412 0.3420 -0.0948 0.160 Uiso 0.43 1 calc GR . . K 1
C55B C 0.2156(6) 0.4017(5) -0.1400(8) 0.064(3) Uani 0.32 1 d . U . K 2
H55D H 0.1774 0.4205 -0.1900 0.096 Uiso 0.32 1 calc GR . . K 2
H55E H 0.1862 0.3708 -0.1241 0.096 Uiso 0.32 1 calc GR . . K 2
H55F H 0.2636 0.3864 -0.1515 0.096 Uiso 0.32 1 calc GR . . K 2
C55C C 0.1384(10) 0.3814(7) -0.0077(12) 0.079(4) Uani 0.25 1 d . U . K 3
H55G H 0.1260 0.4096 -0.0523 0.118 Uiso 0.25 1 calc GR . . K 3
H55H H 0.1412 0.4002 0.0440 0.118 Uiso 0.25 1 calc GR . . K 3
H55I H 0.0941 0.3527 -0.0227 0.118 Uiso 0.25 1 calc GR . . K 3

loop_
_atom_site_aniso_label
_atom_site_aniso_U_11
_atom_site_aniso_U_22
_atom_site_aniso_U_33
_atom_site_aniso_U_23
_atom_site_aniso_U_13
_atom_site_aniso_U_12
Mn1 0.02507(18) 0.02638(18) 0.02287(18) 0.00060(11) 0.01005(13) -0.00253(11)
P1 0.0440(5) 0.0283(4) 0.0284(4) 0.000 0.0018(3) 0.000
P2 0.0344(4) 0.0346(5) 0.0840(7) 0.000 0.0295(5) 0.000
P3 0.0389(7) 0.0326(7) 0.0238(6) 0.000 0.0119(6) 0.000
P4 0.0288(6) 0.0300(7) 0.0432(8) 0.000 0.0133(6) 0.000
P5 0.0394(6) 0.0300(5) 0.0428(6) 0.000 0.0272(5) 0.000
P8 0.052(2) 0.0238(14) 0.0314(15) 0.000 -0.0062(16) 0.000
P7 0.0269(15) 0.0231(14) 0.094(3) 0.000 0.030(2) 0.000
C1 0.0248(9) 0.0259(9) 0.0240(9) -0.0015(7) 0.0107(8) 0.0001(7)
C2 0.0238(9) 0.0262(10) 0.0244(9) -0.0009(7) 0.0097(8) -0.0027(7)
C3 0.0245(9) 0.0247(9) 0.0245(9) -0.0008(7) 0.0117(8) -0.0018(7)
C4 0.0251(9) 0.0235(9) 0.0247(9) 0.0009(7) 0.0108(8) -0.0006(7)
C5 0.0248(9) 0.0252(9) 0.0253(10) 0.0012(7) 0.0121(8) -0.0012(7)
C6 0.0245(10) 0.0305(10) 0.0279(10) 0.0023(8) 0.0127(8) -0.0011(8)
C7 0.0270(10) 0.0408(12) 0.0334(11) -0.0051(9) 0.0121(9) -0.0017(9)
C8 0.0240(10) 0.0470(13) 0.0386(12) -0.0023(10) 0.0105(9) -0.0049(9)
C9 0.0242(10) 0.0428(13) 0.0391(12) 0.0074(10) 0.0130(9) 0.0023(9)
C10 0.0288(10) 0.0350(11) 0.0428(12) 0.0009(9) 0.0191(9) 0.0005(9)
C11 0.0277(10) 0.0316(11) 0.0339(11) -0.0006(8) 0.0150(8) -0.0011(8)
C12 0.0242(11) 0.0543(15) 0.0542(15) 0.0067(12) 0.0161(10) 0.0044(10)
C13 0.0269(12) 0.0568(16) 0.0618(17) 0.0042(13) 0.0233(11) 0.0033(11)
C14 0.0298(14) 0.075(2) 0.086(2) 0.0024(17) 0.0323(15) 0.0039(13)
C15 0.055(2) 0.108(3) 0.104(3) -0.005(2) 0.057(2) -0.002(2)
C16 0.0258(9) 0.0326(11) 0.0246(9) 0.0009(8) 0.0119(8) -0.0009(8)
C17 0.0411(12) 0.0426(13) 0.0291(11) -0.0058(9) 0.0178(9) -0.0137(10)
C18 0.0434(13) 0.0536(15) 0.0346(12) -0.0009(10) 0.0226(10) -0.0141(11)
C19 0.0405(12) 0.0464(13) 0.0292(11) -0.0013(9) 0.0200(9) -0.0009(10)
C20 0.0385(11) 0.0372(12) 0.0287(10) -0.0044(9) 0.0151(9) -0.0023(9)
C21 0.0301(10) 0.0300(10) 0.0292(10) -0.0005(8) 0.0144(8) -0.0011(8)
C22 0.0600(17) 0.0608(17) 0.0392(13) -0.0090(12) 0.0335(13) -0.0103(13)
C23 0.072(2) 0.071(2) 0.0299(12) -0.0121(12) 0.0274(13) -0.0268(16)
C24 0.111(3) 0.084(2) 0.0373(15) -0.0187(15) 0.0448(18) -0.036(2)
C25 0.144(5) 0.130(4) 0.0313(16) -0.016(2) 0.033(2) -0.056(4)
C26 0.0235(9) 0.0284(10) 0.0257(9) -0.0024(8) 0.0110(8) -0.0006(7)
C27 0.0299(10) 0.0325(11) 0.0291(10) -0.0009(8) 0.0096(8) -0.0019(8)
C28 0.0332(11) 0.0400(12) 0.0307(11) 0.0012(9) 0.0046(9) 0.0034(9)
C29 0.0264(10) 0.0465(13) 0.0350(11) -0.0055(10) 0.0080(9) -0.0011(9)
C30 0.0292(10) 0.0414(12) 0.0346(11) -0.0050(9) 0.0133(9) -0.0085(9)
C31 0.0266(10) 0.0339(11) 0.0299(10) -0.0003(8) 0.0123(8) -0.0022(8)
C32 0.0307(12) 0.0695(19) 0.0452(14) -0.0052(13) 0.0028(11) -0.0074(12)
C33A 0.045(2) 0.051(2) 0.050(2) -0.0088(18) -0.0043(17) -0.0104(18)
C33B 0.031(4) 0.068(6) 0.040(4) -0.004(4) 0.009(3) -0.001(4)
C34A 0.060(3) 0.059(3) 0.040(2) -0.0152(18) 0.0033(18) 0.004(2)
C34B 0.036(5) 0.070(7) 0.053(5) -0.005(5) 0.005(4) 0.011(4)
C35A 0.085(4) 0.075(3) 0.047(2) -0.001(2) 0.011(2) 0.001(3)
C35B 0.067(7) 0.073(7) 0.052(6) -0.005(5) 0.018(5) 0.007(6)
C36 0.0240(9) 0.0281(10) 0.0247(9) -0.0028(7) 0.0117(8) -0.0019(7)
C37 0.0263(10) 0.0329(11) 0.0325(10) 0.0033(8) 0.0140(8) 0.0003(8)
C38 0.0289(11) 0.0404(12) 0.0441(13) 0.0038(10) 0.0207(10) 0.0037(9)
C39 0.0353(11) 0.0390(12) 0.0387(12) -0.0001(9) 0.0235(10) -0.0010(9)
C40 0.0340(11) 0.0321(11) 0.0281(10) 0.0023(8) 0.0156(8) -0.0009(8)
C41 0.0269(9) 0.0301(10) 0.0259(9) -0.0021(8) 0.0127(8) -0.0009(8)
C42 0.0507(15) 0.0543(16) 0.0710(19) 0.0187(14) 0.0456(15) 0.0092(12)
C43A 0.043(3) 0.055(3) 0.044(3) -0.001(2) 0.027(3) -0.002(2)
C43B 0.041(5) 0.055(5) 0.045(5) -0.009(4) 0.031(4) -0.008(4)
C44A 0.057(3) 0.078(4) 0.074(4) 0.026(3) 0.054(3) 0.017(3)
C44B 0.060(5) 0.076(6) 0.063(5) 0.006(4) 0.041(5) 0.003(4)
C45A 0.073(4) 0.126(6) 0.069(4) 0.014(4) 0.049(3) 0.026(4)
C45B 0.052(5) 0.104(9) 0.072(7) 0.000(6) 0.032(5) -0.009(5)
C46 0.0261(9) 0.0280(10) 0.0248(10) 0.0013(8) 0.0098(8) -0.0043(8)
C47 0.0286(10) 0.0318(11) 0.0333(11) 0.0028(9) 0.0094(9) -0.0018(8)
C48 0.0322(11) 0.0385(12) 0.0388(12) 0.0073(10) 0.0028(9) -0.0009(9)
C49 0.0418(13) 0.0462(14) 0.0275(11) 0.0060(10) 0.0030(9) -0.0103(10)
C50 0.0468(13) 0.0452(13) 0.0249(10) -0.0011(9) 0.0139(10) -0.0105(11)
C51 0.0310(10) 0.0341(11) 0.0272(10) 0.0001(8) 0.0119(8) -0.0038(8)
C52 0.0567(17) 0.078(2) 0.0325(13) 0.0157(13) -0.0003(12) -0.0107(16)
C53A 0.050(4) 0.053(4) 0.030(3) 0.001(3) 0.005(3) -0.009(3)
C53B 0.058(8) 0.056(7) 0.034(6) -0.003(5) -0.007(5) 0.015(5)
C53C 0.050(7) 0.058(8) 0.034(5) 0.006(6) 0.018(5) -0.003(6)
C54A 0.075(5) 0.061(4) 0.025(3) 0.004(3) -0.004(3) -0.008(4)
C54B 0.057(5) 0.068(6) 0.049(5) 0.021(5) 0.008(4) 0.011(5)
C54C 0.052(6) 0.050(6) 0.047(5) 0.001(5) 0.010(5) 0.006(5)
C55A 0.082(7) 0.125(9) 0.082(7) 0.012(6) -0.008(5) -0.012(6)
C55B 0.039(4) 0.074(6) 0.081(7) 0.043(6) 0.023(4) 0.013(4)
C55C 0.055(7) 0.072(8) 0.094(9) -0.002(7) 0.009(7) 0.001(6)

loop_
_atom_type_symbol
_atom_type_description
_atom_type_scat_dispersion_real
_atom_type_scat_dispersion_imag
_atom_type_scat_source
C C 0.0181 0.0091 'International Tables Vol C Tables 4.2.6.8 and 6.1.1.4'
H H 0.0000 0.0000 'International Tables Vol C Tables 4.2.6.8 and 6.1.1.4'
Mn Mn -0.5299 2.8052 'International Tables Vol C Tables 4.2.6.8 and 6.1.1.4'
P P 0.2955 0.4335 'International Tables Vol C Tables 4.2.6.8 and 6.1.1.4'

loop_
_geom_angle_atom_site_label_1
_geom_angle_atom_site_label_2
_geom_angle_atom_site_label_3
_geom_angle
_geom_angle_site_symmetry_1
_geom_angle_site_symmetry_3
P1 Mn1 P4 98.92(4) . .
P1 Mn1 P5 53.88(4) . .
P1 Mn1 P7 87.93(12) . .
P2 Mn1 P1 55.00(4) . .
P2 Mn1 P3 58.95(5) . .
P2 Mn1 P4 100.12(4) . .
P2 Mn1 P5 97.34(3) . .
P2 Mn1 P7 105.81(6) . .
P3 Mn1 P1 99.98(3) . .
P3 Mn1 P4 55.03(6) . .
P3 Mn1 P5 99.42(4) . .
P5 Mn1 P4 57.84(5) . .
P8 Mn1 P1 105.56(5) . .
P8 Mn1 P2 75.48(12) . .
P8 Mn1 P7 54.2(2) . .
C1 Mn1 P1 104.95(6) . .
C1 Mn1 P2 89.19(5) . .
C1 Mn1 P3 114.17(6) . .
C1 Mn1 P4 155.48(6) . .
C1 Mn1 P5 143.81(6) . .
C1 Mn1 P8 127.98(13) . .
C1 Mn1 P7 164.26(8) . .
C1 Mn1 C3 64.35(7) . .
C2 Mn1 P1 141.59(6) . .
C2 Mn1 P2 102.99(6) . .
C2 Mn1 P3 90.78(6) . .
C2 Mn1 P4 117.08(6) . .
C2 Mn1 P5 159.66(6) . .
C2 Mn1 P8 96.64(9) . .
C2 Mn1 P7 130.29(13) . .
C2 Mn1 C1 38.41(7) . .
C2 Mn1 C3 38.42(7) . .
C2 Mn1 C4 64.27(7) . .
C3 Mn1 P1 155.86(6) . .
C3 Mn1 P2 140.63(6) . .
C3 Mn1 P3 104.15(6) . .
C3 Mn1 P4 95.39(6) . .
C3 Mn1 P5 121.40(6) . .
C3 Mn1 P8 97.54(8) . .
C3 Mn1 P7 100.26(9) . .
C4 Mn1 P1 117.91(6) . .
C4 Mn1 P2 150.93(6) . .
C4 Mn1 P3 141.49(6) . .
C4 Mn1 P4 108.95(6) . .
C4 Mn1 P5 97.66(5) . .
C4 Mn1 P8 129.80(11) . .
C4 Mn1 P7 101.78(8) . .
C4 Mn1 C1 64.37(7) . .
C4 Mn1 C3 38.33(7) . .
C5 Mn1 P1 93.49(6) . .
C5 Mn1 P2 112.88(6) . .
C5 Mn1 P3 152.53(6) . .
C5 Mn1 P4 145.95(6) . .
C5 Mn1 P5 107.84(6) . .
C5 Mn1 P8 160.27(8) . .
C5 Mn1 P7 133.40(12) . .
C5 Mn1 C1 38.63(7) . .
C5 Mn1 C2 64.47(7) . .
C5 Mn1 C3 64.37(8) . .
C5 Mn1 C4 38.41(7) . .
Mn1 P1 Mn1 73.73(3) 4_565 .
P2 P1 Mn1 62.45(3) . 4_565
P2 P1 Mn1 62.45(3) . .
P5 P1 Mn1 63.24(3) . 4_565
P5 P1 Mn1 63.24(3) . .
P5 P1 P2 110.43(6) . .
Mn1 P2 Mn1 73.80(3) 4_565 .
P1 P2 Mn1 62.55(3) . .
P1 P2 Mn1 62.54(3) . 4_565
P1 P2 P3 106.84(6) . .
P3 P2 Mn1 60.54(4) . 4_565
P3 P2 Mn1 60.54(4) . .
Mn1 P3 Mn1 73.77(4) . 4_565
P2 P3 Mn1 60.51(4) . .
P2 P3 Mn1 60.51(4) . 4_565
P4 P3 Mn1 62.78(5) . .
P4 P3 Mn1 62.78(5) . 4_565
P4 P3 P2 107.13(7) . .
Mn1 P4 Mn1 73.32(5) 4_565 .
P3 P4 Mn1 62.20(5) . .
P3 P4 Mn1 62.20(5) . 4_565
P3 P4 P5 107.26(8) . .
P5 P4 Mn1 61.00(4) . .
P5 P4 Mn1 60.99(4) . 4_565
Mn1 P5 Mn1 73.46(4) 4_565 .
P1 P5 Mn1 62.88(3) . 4_565
P1 P5 Mn1 62.88(3) . .
P1 P5 P4 108.34(7) . .
P4 P5 Mn1 61.16(4) . .
P4 P5 Mn1 61.17(4) . 4_565
Mn1 P8 Mn1 74.12(9) . 4_565
P7 P8 Mn1 63.47(13) . 4_565
P7 P8 Mn1 63.47(13) . .
Mn1 P7 Mn1 73.26(10) 4_565 .
P8 P7 Mn1 62.35(13) . 4_565
P8 P7 Mn1 62.35(13) . .
C2 C1 Mn1 70.75(11) . .
C2 C1 C5 107.78(17) . .
C2 C1 C6 125.60(17) . .
C5 C1 Mn1 70.45(11) . .
C5 C1 C6 125.93(18) . .
C6 C1 Mn1 131.70(15) . .
C1 C2 Mn1 70.84(11) . .
C1 C2 C3 108.27(17) . .
C1 C2 C16 125.34(18) . .
C3 C2 Mn1 71.19(11) . .
C3 C2 C16 125.77(18) . .
C16 C2 Mn1 130.76(14) . .
C2 C3 Mn1 70.39(11) . .
C2 C3 C26 125.53(18) . .
C4 C3 Mn1 70.44(11) . .
C4 C3 C2 107.66(17) . .
C4 C3 C26 126.27(17) . .
C26 C3 Mn1 131.15(14) . .
C3 C4 Mn1 71.23(11) . .
C3 C4 C36 125.24(18) . .
C5 C4 Mn1 70.60(11) . .
C5 C4 C3 108.39(17) . .
C5 C4 C36 125.64(18) . .
C36 C4 Mn1 131.63(14) . .
C1 C5 Mn1 70.92(11) . .
C1 C5 C46 126.48(18) . .
C4 C5 Mn1 71.00(11) . .
C4 C5 C1 107.90(17) . .
C4 C5 C46 124.90(17) . .
C46 C5 Mn1 131.19(14) . .
C7 C6 C1 123.63(19) . .
C11 C6 C1 118.62(19) . .
C11 C6 C7 117.54(19) . .
C6 C7 H7 119.7 . .
C8 C7 C6 120.6(2) . .
C8 C7 H7 119.7 . .
C7 C8 H8 119.2 . .
C9 C8 C7 121.7(2) . .
C9 C8 H8 119.2 . .
C8 C9 C10 117.8(2) . .
C8 C9 C12 121.7(2) . .
C10 C9 C12 120.5(2) . .
C9 C10 H10 119.4 . .
C11 C10 C9 121.1(2) . .
C11 C10 H10 119.4 . .
C6 C11 H11 119.4 . .
C10 C11 C6 121.2(2) . .
C10 C11 H11 119.4 . .
C9 C12 H12A 109.0 . .
C9 C12 H12B 109.0 . .
C9 C12 C13 113.1(2) . .
H12A C12 H12B 107.8 . .
C13 C12 H12A 109.0 . .
C13 C12 H12B 109.0 . .
C12 C13 H13A 109.1 . .
C12 C13 H13B 109.1 . .
H13A C13 H13B 107.8 . .
C14 C13 C12 112.7(2) . .
C14 C13 H13A 109.1 . .
C14 C13 H13B 109.1 . .
C13 C14 H14A 109.1 . .
C13 C14 H14B 109.1 . .
H14A C14 H14B 107.9 . .
C15 C14 C13 112.3(3) . .
C15 C14 H14A 109.1 . .
C15 C14 H14B 109.1 . .
C14 C15 H15A 109.5 . .
C14 C15 H15B 109.5 . .
C14 C15 H15C 109.5 . .
H15A C15 H15B 109.5 . .
H15A C15 H15C 109.5 . .
H15B C15 H15C 109.5 . .
C17 C16 C2 122.48(19) . .
C21 C16 C2 119.37(18) . .
C21 C16 C17 117.88(19) . .
C16 C17 H17 119.7 . .
C18 C17 C16 120.6(2) . .
C18 C17 H17 119.7 . .
C17 C18 H18 119.2 . .
C19 C18 C17 121.5(2) . .
C19 C18 H18 119.2 . .
C18 C19 C20 117.8(2) . .
C18 C19 C22 121.2(2) . .
C20 C19 C22 121.0(2) . .
C19 C20 H20 119.5 . .
C21 C20 C19 121.0(2) . .
C21 C20 H20 119.5 . .
C16 C21 H21 119.4 . .
C20 C21 C16 121.2(2) . .
C20 C21 H21 119.4 . .
C19 C22 H22A 108.9 . .
C19 C22 H22B 108.9 . .
C19 C22 C23 113.4(2) . .
H22A C22 H22B 107.7 . .
C23 C22 H22A 108.9 . .
C23 C22 H22B 108.9 . .
C22 C23 H23A 109.0 . .
C22 C23 H23B 109.0 . .
C22 C23 C24 113.0(3) . .
H23A C23 H23B 107.8 . .
C24 C23 H23A 109.0 . .
C24 C23 H23B 109.0 . .
C23 C24 H24A 109.1 . .
C23 C24 H24B 109.1 . .
H24A C24 H24B 107.8 . .
C25 C24 C23 112.5(4) . .
C25 C24 H24A 109.1 . .
C25 C24 H24B 109.1 . .
C24 C25 H25A 109.5 . .
C24 C25 H25B 109.5 . .
C24 C25 H25C 109.5 . .
H25A C25 H25B 109.5 . .
H25A C25 H25C 109.5 . .
H25B C25 H25C 109.5 . .
C27 C26 C3 122.98(19) . .
C27 C26 C31 117.90(19) . .
C31 C26 C3 118.99(19) . .
C26 C27 H27 119.5 . .
C28 C27 C26 121.1(2) . .
C28 C27 H27 119.5 . .
C27 C28 H28 119.4 . .
C27 C28 C29 121.2(2) . .
C29 C28 H28 119.4 . .
C28 C29 C30 117.7(2) . .
C28 C29 C32 121.6(2) . .
C30 C29 C32 120.8(2) . .
C29 C30 H30 119.3 . .
C31 C30 C29 121.4(2) . .
C31 C30 H30 119.3 . .
C26 C31 H31 119.7 . .
C30 C31 C26 120.6(2) . .
C30 C31 H31 119.7 . .
C29 C32 H32A 109.2 . .
C29 C32 H32B 109.2 . .
C29 C32 H32C 107.4 . .
C29 C32 H32D 107.4 . .
C29 C32 C33A 112.2(3) . .
H32A C32 H32B 107.9 . .
H32C C32 H32D 106.9 . .
C33A C32 H32A 109.2 . .
C33A C32 H32B 109.2 . .
C33B C32 C29 119.9(4) . .
C33B C32 H32C 107.4 . .
C33B C32 H32D 107.4 . .
C32 C33A H33A 108.4 . .
C32 C33A H33B 108.4 . .
H33A C33A H33B 107.5 . .
C34A C33A C32 115.4(3) . .
C34A C33A H33A 108.4 . .
C34A C33A H33B 108.4 . .
C32 C33B H33C 108.4 . .
C32 C33B H33D 108.4 . .
C32 C33B C34B 115.6(8) . .
H33C C33B H33D 107.4 . .
C34B C33B H33C 108.4 . .
C34B C33B H33D 108.4 . .
C33A C34A H34A 108.8 . .
C33A C34A H34B 108.8 . .
H34A C34A H34B 107.7 . .
C35A C34A C33A 114.0(4) . .
C35A C34A H34A 108.8 . .
C35A C34A H34B 108.8 . .
C33B C34B H34C 108.9 . .
C33B C34B H34D 108.9 . .
H34C C34B H34D 107.7 . .
C35B C34B C33B 113.2(9) . .
C35B C34B H34C 108.9 . .
C35B C34B H34D 108.9 . .
C34A C35A H35A 109.5 . .
C34A C35A H35B 109.5 . .
C34A C35A H35C 109.5 . .
H35A C35A H35B 109.5 . .
H35A C35A H35C 109.5 . .
H35B C35A H35C 109.5 . .
C34B C35B H35D 109.5 . .
C34B C35B H35E 109.5 . .
C34B C35B H35F 109.5 . .
H35D C35B H35E 109.5 . .
H35D C35B H35F 109.5 . .
H35E C35B H35F 109.5 . .
C37 C36 C4 122.98(19) . .
C41 C36 C4 118.86(18) . .
C41 C36 C37 118.01(18) . .
C36 C37 H37 119.7 . .
C38 C37 C36 120.5(2) . .
C38 C37 H37 119.7 . .
C37 C38 H38 119.3 . .
C37 C38 C39 121.3(2) . .
C39 C38 H38 119.3 . .
C38 C39 C42 121.9(2) . .
C40 C39 C38 118.0(2) . .
C40 C39 C42 120.1(2) . .
C39 C40 H40 119.5 . .
C39 C40 C41 121.0(2) . .
C41 C40 H40 119.5 . .
C36 C41 H41 119.4 . .
C40 C41 C36 121.16(19) . .
C40 C41 H41 119.4 . .
C39 C42 H42A 107.5 . .
C39 C42 H42B 107.5 . .
C39 C42 H42C 110.1 . .
C39 C42 H42D 110.1 . .
C39 C42 C43B 108.1(4) . .
H42A C42 H42B 107.0 . .
H42C C42 H42D 108.4 . .
C43A C42 C39 119.1(3) . .
C43A C42 H42A 107.5 . .
C43A C42 H42B 107.5 . .
C43B C42 H42C 110.1 . .
C43B C42 H42D 110.1 . .
C42 C43A H43A 108.6 . .
C42 C43A H43B 108.6 . .
C42 C43A C44A 114.7(5) . .
H43A C43A H43B 107.6 . .
C44A C43A H43A 108.6 . .
C44A C43A H43B 108.6 . .
C42 C43B H43C 108.6 . .
C42 C43B H43D 108.6 . .
H43C C43B H43D 107.6 . .
C44B C43B C42 114.5(8) . .
C44B C43B H43C 108.6 . .
C44B C43B H43D 108.6 . .
C43A C44A H44A 108.6 . .
C43A C44A H44B 108.6 . .
C43A C44A C45A 114.7(6) . .
H44A C44A H44B 107.6 . .
C45A C44A H44A 108.6 . .
C45A C44A H44B 108.6 . .
C43B C44B H44C 108.9 . .
C43B C44B H44D 108.9 . .
H44C C44B H44D 107.7 . .
C45B C44B C43B 113.2(10) . .
C45B C44B H44C 108.9 . .
C45B C44B H44D 108.9 . .
C44A C45A H45A 109.5 . .
C44A C45A H45B 109.5 . .
C44A C45A H45C 109.5 . .
H45A C45A H45B 109.5 . .
H45A C45A H45C 109.5 . .
H45B C45A H45C 109.5 . .
C44B C45B H45D 109.5 . .
C44B C45B H45E 109.5 . .
C44B C45B H45F 109.5 . .
H45D C45B H45E 109.5 . .
H45D C45B H45F 109.5 . .
H45E C45B H45F 109.5 . .
C47 C46 C5 119.73(19) . .
C47 C46 C51 118.1(2) . .
C51 C46 C5 121.87(19) . .
C46 C47 H47 119.7 . .
C48 C47 C46 120.7(2) . .
C48 C47 H47 119.7 . .
C47 C48 H48 119.4 . .
C47 C48 C49 121.2(2) . .
C49 C48 H48 119.4 . .
C48 C49 C50 118.1(2) . .
C48 C49 C52 121.1(3) . .
C50 C49 C52 120.8(3) . .
C49 C50 H50 119.5 . .
C51 C50 C49 121.1(2) . .
C51 C50 H50 119.5 . .
C46 C51 H51 119.6 . .
C50 C51 C46 120.8(2) . .
C50 C51 H51 119.6 . .
C49 C52 H52A 110.4 . .
C49 C52 H52B 110.4 . .
C49 C52 H52E 107.8 . .
C49 C52 H52F 107.8 . .
C49 C52 H52C 106.0 . .
C49 C52 H52D 106.0 . .
C49 C52 C53A 106.7(3) . .
C49 C52 C53C 117.8(7) . .
H52A C52 H52B 108.6 . .
H52E C52 H52F 107.2 . .
H52C C52 H52D 106.3 . .
C53A C52 H52A 110.4 . .
C53A C52 H52B 110.4 . .
C53B C52 C49 125.3(8) . .
C53B C52 H52C 106.0 . .
C53B C52 H52D 106.0 . .
C53C C52 H52E 107.8 . .
C53C C52 H52F 107.8 . .
C52 C53A H53A 110.1 . .
C52 C53A H53B 110.1 . .
H53A C53A H53B 108.4 . .
C54A C53A C52 108.2(6) . .
C54A C53A H53A 110.1 . .
C54A C53A H53B 110.1 . .
C52 C53B H53C 108.6 . .
C52 C53B H53D 108.6 . .
C52 C53B C54B 114.7(13) . .
H53C C53B H53D 107.6 . .
C54B C53B H53C 108.6 . .
C54B C53B H53D 108.6 . .
C52 C53C H53E 110.0 . .
C52 C53C H53F 110.0 . .
H53E C53C H53F 108.4 . .
C54C C53C C52 108.2(11) . .
C54C C53C H53E 110.0 . .
C54C C53C H53F 110.0 . .
C53A C54A H54A 108.5 . .
C53A C54A H54B 108.5 . .
H54A C54A H54B 107.5 . .
C55A C54A C53A 115.1(8) . .
C55A C54A H54A 108.5 . .
C55A C54A H54B 108.5 . .
C53B C54B H54C 108.9 . .
C53B C54B H54D 108.9 . .
H54C C54B H54D 107.8 . .
C55B C54B C53B 113.2(10) . .
C55B C54B H54C 108.9 . .
C55B C54B H54D 108.9 . .
C53C C54C H54E 108.5 . .
C53C C54C H54F 108.5 . .
H54E C54C H54F 107.5 . .
C55C C54C C53C 115.1(13) . .
C55C C54C H54E 108.5 . .
C55C C54C H54F 108.5 . .
C54A C55A H55A 109.5 . .
C54A C55A H55B 109.5 . .
C54A C55A H55C 109.5 . .
H55A C55A H55B 109.5 . .
H55A C55A H55C 109.5 . .
H55B C55A H55C 109.5 . .
C54B C55B H55D 109.5 . .
C54B C55B H55E 109.5 . .
C54B C55B H55F 109.5 . .
H55D C55B H55E 109.5 . .
H55D C55B H55F 109.5 . .
H55E C55B H55F 109.5 . .
C54C C55C H55G 109.5 . .
C54C C55C H55H 109.5 . .
C54C C55C H55I 109.5 . .
H55G C55C H55H 109.5 . .
H55G C55C H55I 109.5 . .
H55H C55C H55I 109.5 . .

loop_
_geom_bond_atom_site_label_1
_geom_bond_atom_site_label_2
_geom_bond_distance
_geom_bond_site_symmetry_2
Mn1 P1 2.3295(7) .
Mn1 P2 2.3276(8) .
Mn1 P3 2.3283(10) .
Mn1 P4 2.3407(12) .
Mn1 P5 2.3369(9) .
Mn1 P8 2.319(2) .
Mn1 P7 2.342(3) .
Mn1 C1 2.185(2) .
Mn1 C2 2.184(2) .
Mn1 C3 2.195(2) .
Mn1 C4 2.184(2) .
Mn1 C5 2.179(2) .
P1 Mn1 2.3295(7) 4_565
P1 P2 2.1504(15) .
P1 P5 2.1141(16) .
P2 Mn1 2.3276(8) 4_565
P2 P3 2.291(2) .
P3 Mn1 2.3283(10) 4_565
P3 P4 2.157(2) .
P4 Mn1 2.3406(12) 4_565
P4 P5 2.262(2) .
P5 Mn1 2.3368(9) 4_565
P8 Mn1 2.319(2) 4_565
P8 P7 2.123(8) .
P7 Mn1 2.342(3) 4_565
C1 C2 1.437(3) .
C1 C5 1.444(3) .
C1 C6 1.480(3) .
C2 C3 1.441(3) .
C2 C16 1.486(3) .
C3 C4 1.437(3) .
C3 C26 1.477(3) .
C4 C5 1.435(3) .
C4 C36 1.484(3) .
C5 C46 1.483(3) .
C6 C7 1.401(3) .
C6 C11 1.395(3) .
C7 H7 0.9500 .
C7 C8 1.395(3) .
C8 H8 0.9500 .
C8 C9 1.378(4) .
C9 C10 1.396(3) .
C9 C12 1.514(3) .
C10 H10 0.9500 .
C10 C11 1.388(3) .
C11 H11 0.9500 .
C12 H12A 0.9900 .
C12 H12B 0.9900 .
C12 C13 1.532(4) .
C13 H13A 0.9900 .
C13 H13B 0.9900 .
C13 C14 1.526(3) .
C14 H14A 0.9900 .
C14 H14B 0.9900 .
C14 C15 1.517(5) .
C15 H15A 0.9800 .
C15 H15B 0.9800 .
C15 H15C 0.9800 .
C16 C17 1.395(3) .
C16 C21 1.389(3) .
C17 H17 0.9500 .
C17 C18 1.392(3) .
C18 H18 0.9500 .
C18 C19 1.381(4) .
C19 C20 1.396(3) .
C19 C22 1.510(3) .
C20 H20 0.9500 .
C20 C21 1.387(3) .
C21 H21 0.9500 .
C22 H22A 0.9900 .
C22 H22B 0.9900 .
C22 C23 1.513(4) .
C23 H23A 0.9900 .
C23 H23B 0.9900 .
C23 C24 1.525(4) .
C24 H24A 0.9900 .
C24 H24B 0.9900 .
C24 C25 1.514(6) .
C25 H25A 0.9800 .
C25 H25B 0.9800 .
C25 H25C 0.9800 .
C26 C27 1.394(3) .
C26 C31 1.401(3) .
C27 H27 0.9500 .
C27 C28 1.391(3) .
C28 H28 0.9500 .
C28 C29 1.393(4) .
C29 C30 1.394(4) .
C29 C32 1.510(3) .
C30 H30 0.9500 .
C30 C31 1.392(3) .
C31 H31 0.9500 .
C32 H32A 0.9900 .
C32 H32B 0.9900 .
C32 H32C 0.9900 .
C32 H32D 0.9900 .
C32 C33A 1.591(5) .
C32 C33B 1.433(10) .
C33A H33A 0.9900 .
C33A H33B 0.9900 .
C33A C34A 1.510(7) .
C33B H33C 0.9900 .
C33B H33D 0.9900 .
C33B C34B 1.519(12) .
C34A H34A 0.9900 .
C34A H34B 0.9900 .
C34A C35A 1.505(7) .
C34B H34C 0.9900 .
C34B H34D 0.9900 .
C34B C35B 1.514(16) .
C35A H35A 0.9800 .
C35A H35B 0.9800 .
C35A H35C 0.9800 .
C35B H35D 0.9800 .
C35B H35E 0.9800 .
C35B H35F 0.9800 .
C36 C37 1.401(3) .
C36 C41 1.393(3) .
C37 H37 0.9500 .
C37 C38 1.392(3) .
C38 H38 0.9500 .
C38 C39 1.395(3) .
C39 C40 1.391(3) .
C39 C42 1.517(3) .
C40 H40 0.9500 .
C40 C41 1.392(3) .
C41 H41 0.9500 .
C42 H42A 0.9900 .
C42 H42B 0.9900 .
C42 H42C 0.9900 .
C42 H42D 0.9900 .
C42 C43A 1.460(7) .
C42 C43B 1.661(11) .
C43A H43A 0.9900 .
C43A H43B 0.9900 .
C43A C44A 1.507(8) .
C43B H43C 0.9900 .
C43B H43D 0.9900 .
C43B C44B 1.532(13) .
C44A H44A 0.9900 .
C44A H44B 0.9900 .
C44A C45A 1.518(8) .
C44B H44C 0.9900 .
C44B H44D 0.9900 .
C44B C45B 1.459(15) .
C45A H45A 0.9800 .
C45A H45B 0.9800 .
C45A H45C 0.9800 .
C45B H45D 0.9800 .
C45B H45E 0.9800 .
C45B H45F 0.9800 .
C46 C47 1.397(3) .
C46 C51 1.399(3) .
C47 H47 0.9500 .
C47 C48 1.388(3) .
C48 H48 0.9500 .
C48 C49 1.390(4) .
C49 C50 1.395(4) .
C49 C52 1.519(3) .
C50 H50 0.9500 .
C50 C51 1.387(3) .
C51 H51 0.9500 .
C52 H52A 0.9900 .
C52 H52B 0.9900 .
C52 H52E 0.9900 .
C52 H52F 0.9900 .
C52 H52C 0.9900 .
C52 H52D 0.9900 .
C52 C53A 1.610(8) .
C52 C53B 1.299(14) .
C52 C53C 1.640(17) .
C53A H53A 0.9900 .
C53A H53B 0.9900 .
C53A C54A 1.550(9) .
C53B H53C 0.9900 .
C53B H53D 0.9900 .
C53B C54B 1.606(18) .
C53C H53E 0.9900 .
C53C H53F 0.9900 .
C53C C54C 1.51(2) .
C54A H54A 0.9900 .
C54A H54B 0.9900 .
C54A C55A 1.363(14) .
C54B H54C 0.9900 .
C54B H54D 0.9900 .
C54B C55B 1.257(17) .
C54C H54E 0.9900 .
C54C H54F 0.9900 .
C54C C55C 1.50(2) .
C55A H55A 0.9800 .
C55A H55B 0.9800 .
C55A H55C 0.9800 .
C55B H55D 0.9800 .
C55B H55E 0.9800 .
C55B H55F 0.9800 .
C55C H55G 0.9800 .
C55C H55H 0.9800 .
C55C H55I 0.9800 .

loop_
_geom_torsion_atom_site_label_1
_geom_torsion_atom_site_label_2
_geom_torsion_atom_site_label_3
_geom_torsion_atom_site_label_4
_geom_torsion
Mn1 C1 C2 C3 61.69(14)
Mn1 C1 C2 C16 -126.9(2)
Mn1 C1 C5 C4 -61.72(14)
Mn1 C1 C5 C46 127.7(2)
Mn1 C1 C6 C7 -45.2(3)
Mn1 C1 C6 C11 140.23(18)
Mn1 C2 C3 C4 60.90(14)
Mn1 C2 C3 C26 -127.2(2)
Mn1 C2 C16 C17 -43.6(3)
Mn1 C2 C16 C21 142.47(18)
Mn1 C3 C4 C5 61.14(14)
Mn1 C3 C4 C36 -128.2(2)
Mn1 C3 C26 C27 -44.6(3)
Mn1 C3 C26 C31 139.61(17)
Mn1 C4 C5 C1 61.67(14)
Mn1 C4 C5 C46 -127.5(2)
Mn1 C4 C36 C37 -42.5(3)
Mn1 C4 C36 C41 142.09(17)
Mn1 C5 C46 C47 138.71(18)
Mn1 C5 C46 C51 -47.6(3)
C1 C2 C3 Mn1 -61.47(14)
C1 C2 C3 C4 -0.6(2)
C1 C2 C3 C26 171.37(19)
C1 C2 C16 C17 50.9(3)
C1 C2 C16 C21 -122.9(2)
C1 C5 C46 C47 42.6(3)
C1 C5 C46 C51 -143.7(2)
C1 C6 C7 C8 -176.1(2)
C1 C6 C11 C10 175.2(2)
C2 C1 C5 Mn1 61.24(14)
C2 C1 C5 C4 -0.5(2)
C2 C1 C5 C46 -171.11(19)
C2 C1 C6 C7 -140.6(2)
C2 C1 C6 C11 44.8(3)
C2 C3 C4 Mn1 -60.87(14)
C2 C3 C4 C5 0.3(2)
C2 C3 C4 C36 170.90(19)
C2 C3 C26 C27 49.8(3)
C2 C3 C26 C31 -126.0(2)
C2 C16 C17 C18 -174.2(2)
C2 C16 C21 C20 173.8(2)
C3 C2 C16 C17 -139.2(2)
C3 C2 C16 C21 46.9(3)
C3 C4 C5 Mn1 -61.54(14)
C3 C4 C5 C1 0.1(2)
C3 C4 C5 C46 170.94(18)
C3 C4 C36 C37 53.3(3)
C3 C4 C36 C41 -122.1(2)
C3 C26 C27 C28 -177.9(2)
C3 C26 C31 C30 177.39(19)
C4 C3 C26 C27 -139.8(2)
C4 C3 C26 C31 44.5(3)
C4 C5 C46 C47 -126.5(2)
C4 C5 C46 C51 47.2(3)
C4 C36 C37 C38 -175.2(2)
C4 C36 C41 C40 174.98(19)
C5 C1 C2 Mn1 -61.04(14)
C5 C1 C2 C3 0.7(2)
C5 C1 C2 C16 172.02(19)
C5 C1 C6 C7 50.1(3)
C5 C1 C6 C11 -124.5(2)
C5 C4 C36 C37 -137.7(2)
C5 C4 C36 C41 46.9(3)
C5 C46 C47 C48 172.1(2)
C5 C46 C51 C50 -171.8(2)
C6 C1 C2 Mn1 128.1(2)
C6 C1 C2 C3 -170.23(19)
C6 C1 C2 C16 1.1(3)
C6 C1 C5 Mn1 -127.9(2)
C6 C1 C5 C4 170.37(19)
C6 C1 C5 C46 -0.3(3)
C6 C7 C8 C9 1.2(4)
C7 C6 C11 C10 0.3(3)
C7 C8 C9 C10 0.2(4)
C7 C8 C9 C12 -179.8(2)
C8 C9 C10 C11 -1.4(4)
C8 C9 C12 C13 122.5(3)
C9 C10 C11 C6 1.2(3)
C9 C12 C13 C14 -175.9(3)
C10 C9 C12 C13 -57.5(3)
C11 C6 C7 C8 -1.4(3)
C12 C9 C10 C11 178.6(2)
C12 C13 C14 C15 -179.9(3)
C16 C2 C3 Mn1 127.2(2)
C16 C2 C3 C4 -171.89(19)
C16 C2 C3 C26 0.0(3)
C16 C17 C18 C19 1.1(4)
C17 C16 C21 C20 -0.4(3)
C17 C18 C19 C20 -1.3(4)
C17 C18 C19 C22 178.6(3)
C18 C19 C20 C21 0.6(4)
C18 C19 C22 C23 117.3(3)
C19 C20 C21 C16 0.2(4)
C19 C22 C23 C24 -174.1(3)
C20 C19 C22 C23 -62.9(4)
C21 C16 C17 C18 -0.3(4)
C22 C19 C20 C21 -179.2(2)
C22 C23 C24 C25 -179.8(3)
C26 C3 C4 Mn1 127.3(2)
C26 C3 C4 C5 -171.59(19)
C26 C3 C4 C36 -1.0(3)
C26 C27 C28 C29 0.1(4)
C27 C26 C31 C30 1.4(3)
C27 C28 C29 C30 2.5(4)
C27 C28 C29 C32 -176.9(2)
C28 C29 C30 C31 -3.2(4)
C28 C29 C32 C33A -92.2(4)
C28 C29 C32 C33B -33.5(6)
C29 C30 C31 C26 1.3(3)
C29 C32 C33A C34A 67.3(4)
C29 C32 C33B C34B 174.2(7)
C30 C29 C32 C33A 88.4(3)
C30 C29 C32 C33B 147.1(6)
C31 C26 C27 C28 -2.1(3)
C32 C29 C30 C31 176.2(2)
C32 C33A C34A C35A 67.3(5)
C32 C33B C34B C35B 177.4(9)
C36 C4 C5 Mn1 127.9(2)
C36 C4 C5 C1 -170.45(19)
C36 C4 C5 C46 0.4(3)
C36 C37 C38 C39 0.8(4)
C37 C36 C41 C40 -0.6(3)
C37 C38 C39 C40 -1.3(4)
C37 C38 C39 C42 177.4(3)
C38 C39 C40 C41 0.9(3)
C38 C39 C42 C43A 38.2(5)
C38 C39 C42 C43B 58.3(5)
C39 C40 C41 C36 0.1(3)
C39 C42 C43A C44A -179.4(4)
C39 C42 C43B C44B 159.3(7)
C40 C39 C42 C43A -143.1(4)
C40 C39 C42 C43B -123.0(5)
C41 C36 C37 C38 0.2(3)
C42 C39 C40 C41 -177.8(2)
C42 C43A C44A C45A 179.6(5)
C42 C43B C44B C45B 50.8(12)
C46 C47 C48 C49 -0.1(4)
C47 C46 C51 C50 2.0(3)
C47 C48 C49 C50 1.8(4)
C47 C48 C49 C52 -176.2(2)
C48 C49 C50 C51 -1.7(4)
C48 C49 C52 C53A -91.9(5)
C48 C49 C52 C53B -122.1(11)
C48 C49 C52 C53C -143.1(7)
C49 C50 C51 C46 -0.3(4)
C49 C52 C53A C54A 179.7(6)
C49 C52 C53B C54B -172.3(7)
C49 C52 C53C C54C 67.8(12)
C50 C49 C52 C53A 90.1(5)
C50 C49 C52 C53B 60.0(11)
C50 C49 C52 C53C 39.0(7)
C51 C46 C47 C48 -1.9(3)
C52 C49 C50 C51 176.3(2)
C52 C53A C54A C55A 170.7(10)
C52 C53B C54B C55B 169.5(12)
C52 C53C C54C C55C 59.4(16)
